data_7020561
loop_
_publ_author_name
'Leeland, James W.'
'Finn, Colin'
'Escuyer, B\'ereng\`ere'
'Kawaguchi, Hiroyuki'
'Nichol, Gary S.'
'Slawin, Alexandra M. Z.'
'Love, Jason B.'

_publ_section_title
;
 Synthesis and structures of transition metal pacman complexes of
 heteroditopic Schiff-base pyrrole macrocycles.
;
_journal_issue 45
_journal_name_full 'Dalton transactions (Cambridge, England : 2003)'
_journal_page_first 13815
_journal_page_last 13831
_journal_paper_doi 10.1039/c2dt31850d
_journal_volume 41
_journal_year 2012
_chemical_formula_moiety 'C40 H35 Co N5 O3, C6 H6'
_chemical_formula_sum 'C46 H41 Co N5 O3'
_chemical_formula_weight 770.77
_chemical_name_systematic
;
?
;
_space_group_IT_number 14
_symmetry_cell_setting monoclinic
_symmetry_space_group_name_Hall '-P 2ybc'
_symmetry_space_group_name_H-M 'P 1 21/c 1'
_atom_sites_solution_hydrogens geom
_atom_sites_solution_primary direct
_atom_sites_solution_secondary difmap
_audit_creation_method SHELXL-97
_cell_angle_alpha 90.00
_cell_angle_beta 104.537(2)
_cell_angle_gamma 90.00
_cell_formula_units_Z 4
_cell_length_a 15.0941(2)
_cell_length_b 17.0962(2)
_cell_length_c 14.9472(2)
_cell_measurement_reflns_used 16725
_cell_measurement_temperature 170(2)
_cell_measurement_theta_max 26.6724
_cell_measurement_theta_min 2.9298
_cell_volume 3733.67(9)
_computing_cell_refinement
;
CrysAlisPro, Agilent Technologies,
Version 1.171.35.19 (release 27-10-2011 CrysAlis171 .NET)
(compiled Oct 27 2011,15:02:11)
;
_computing_data_collection
;
CrysAlisPro, Agilent Technologies,
Version 1.171.35.19 (release 27-10-2011 CrysAlis171 .NET)
(compiled Oct 27 2011,15:02:11)
;
_computing_data_reduction
;
CrysAlisPro, Agilent Technologies,
Version 1.171.35.19 (release 27-10-2011 CrysAlis171 .NET)
(compiled Oct 27 2011,15:02:11)
;
_computing_structure_refinement 'SHELXL-97 (Sheldrick, 2008)'
_diffrn_ambient_temperature 170(2)
_diffrn_detector_area_resol_mean 16.1042
_diffrn_measured_fraction_theta_full 0.999
_diffrn_measured_fraction_theta_max 0.999
_diffrn_measurement_device_type 'Xcalibur, Eos'
_diffrn_measurement_method '\w scans'
_diffrn_radiation_monochromator graphite
_diffrn_radiation_source 'Enhance (Mo) X-ray Source'
_diffrn_radiation_type 'Mo K\a'
_diffrn_radiation_wavelength 0.71073
_diffrn_reflns_av_R_equivalents 0.0257
_diffrn_reflns_av_sigmaI/netI 0.0186
_diffrn_reflns_limit_h_max 19
_diffrn_reflns_limit_h_min -19
_diffrn_reflns_limit_k_max 21
_diffrn_reflns_limit_k_min -21
_diffrn_reflns_limit_l_max 18
_diffrn_reflns_limit_l_min -18
_diffrn_reflns_number 41617
_diffrn_reflns_theta_full 26.73
_diffrn_reflns_theta_max 26.73
_diffrn_reflns_theta_min 2.94
_exptl_absorpt_coefficient_mu 0.510
_exptl_absorpt_correction_T_max 1.00000
_exptl_absorpt_correction_T_min 0.88671
_exptl_absorpt_correction_type multi-scan
_exptl_absorpt_process_details
;
CrysAlisPro, Agilent Technologies,
Version 1.171.35.19 (release 27-10-2011 CrysAlis171 .NET)
(compiled Oct 27 2011,15:02:11)
Empirical absorption correction using spherical harmonics,
implemented in SCALE3 ABSPACK scaling algorithm.
;
_exptl_crystal_colour red
_exptl_crystal_density_diffrn 1.371
_exptl_crystal_density_method 'not measured'
_exptl_crystal_description block
_exptl_crystal_F_000 1612
_exptl_crystal_size_max 0.6016
_exptl_crystal_size_mid 0.4388
_exptl_crystal_size_min 0.2147
_refine_diff_density_max 0.354
_refine_diff_density_min -0.500
_refine_diff_density_rms 0.050
_refine_ls_extinction_method none
_refine_ls_goodness_of_fit_ref 1.057
_refine_ls_hydrogen_treatment mixed
_refine_ls_matrix_type full
_refine_ls_number_parameters 503
_refine_ls_number_reflns 7918
_refine_ls_number_restraints 2
_refine_ls_restrained_S_all 1.058
_refine_ls_R_factor_all 0.0420
_refine_ls_R_factor_gt 0.0345
_refine_ls_shift/su_max 0.002
_refine_ls_shift/su_mean 0.000
_refine_ls_structure_factor_coef Fsqd
_refine_ls_weighting_details 'calc w=1/[\s^2^(Fo^2^)+(0.0400P)^2^+2.8056P] where P=(Fo^2^+2Fc^2^)/3'
_refine_ls_weighting_scheme calc
_refine_ls_wR_factor_gt 0.0896
_refine_ls_wR_factor_ref 0.0941
_reflns_number_gt 6915
_reflns_number_total 7918
_reflns_threshold_expression >2\s(I)
_cod_data_source_file c2dt31850d.txt
_cod_data_source_block j12003_Co(H2O)(LfNMe)
_cod_original_cell_volume 3733.67(8)
_cod_original_sg_symbol_H-M P21/c
_cod_database_code 7020561

loop_
_symmetry_equiv_pos_as_xyz
'x, y, z'
'-x, y+1/2, -z+1/2'
'-x, -y, -z'
'x, -y-1/2, z-1/2'

loop_
_atom_site_label
_atom_site_type_symbol
_atom_site_fract_x
_atom_site_fract_y
_atom_site_fract_z
_atom_site_U_iso_or_equiv
_atom_site_adp_type
_atom_site_occupancy
_atom_site_symmetry_multiplicity
_atom_site_calc_flag
_atom_site_refinement_flags
C1 C 0.37061(11) 0.22368(9) 0.11415(11) 0.0197(3) Uani 1 1 d .
C2 C 0.34386(12) 0.24883(10) 0.19284(12) 0.0245(4) Uani 1 1 d .
H2 H 0.2892 0.2349 0.2094 0.029 Uiso 1 1 calc R
C3 C 0.41275(12) 0.29821(11) 0.24230(12) 0.0258(4) Uani 1 1 d .
H3 H 0.4141 0.3244 0.2987 0.031 Uiso 1 1 calc R
C4 C 0.47922(12) 0.30134(10) 0.19205(11) 0.0215(3) Uani 1 1 d .
C5 C 0.56675(12) 0.33541(10) 0.20024(12) 0.0236(3) Uani 1 1 d .
H5 H 0.5924 0.3707 0.2489 0.028 Uiso 1 1 calc R
C6 C 0.69654(12) 0.35450(10) 0.14312(12) 0.0254(4) Uani 1 1 d .
C7 C 0.77759(14) 0.32221(12) 0.19433(15) 0.0358(4) Uani 1 1 d .
H7 H 0.7760 0.2747 0.2269 0.043 Uiso 1 1 calc R
C8 C 0.86137(14) 0.35810(13) 0.19897(15) 0.0396(5) Uani 1 1 d .
H8 H 0.9164 0.3355 0.2347 0.048 Uiso 1 1 calc R
C9 C 0.86377(13) 0.42636(13) 0.15157(14) 0.0365(5) Uani 1 1 d .
H9 H 0.9209 0.4508 0.1541 0.044 Uiso 1 1 calc R
C10 C 0.78362(13) 0.46008(12) 0.09996(13) 0.0312(4) Uani 1 1 d .
H10 H 0.7861 0.5077 0.0679 0.037 Uiso 1 1 calc R
C11 C 0.69956(12) 0.42456(10) 0.09495(12) 0.0248(4) Uani 1 1 d .
C12 C 0.61436(14) 0.52133(11) -0.01096(14) 0.0320(4) Uani 1 1 d .
H12A H 0.6562 0.5619 0.0233 0.038 Uiso 1 1 calc R
H12B H 0.5517 0.5433 -0.0272 0.038 Uiso 1 1 calc R
C13 C 0.64200(13) 0.50158(11) -0.09903(14) 0.0308(4) Uani 1 1 d .
H13A H 0.6290 0.5470 -0.1414 0.037 Uiso 1 1 calc R
H13B H 0.7087 0.4916 -0.0841 0.037 Uiso 1 1 calc R
C14 C 0.50096(14) 0.45326(13) -0.19909(14) 0.0369(5) Uani 1 1 d .
H14A H 0.4649 0.4717 -0.1571 0.055 Uiso 1 1 calc R
H14B H 0.4716 0.4070 -0.2325 0.055 Uiso 1 1 calc R
H14C H 0.5045 0.4947 -0.2434 0.055 Uiso 1 1 calc R
C15 C 0.64560(15) 0.39386(12) -0.20365(13) 0.0339(4) Uani 1 1 d .
H15A H 0.6649 0.4332 -0.2435 0.041 Uiso 1 1 calc R
H15B H 0.6057 0.3554 -0.2443 0.041 Uiso 1 1 calc R
C16 C 0.72922(14) 0.35238(11) -0.14640(14) 0.0323(4) Uani 1 1 d .
H16A H 0.7669 0.3322 -0.1868 0.039 Uiso 1 1 calc R
H16B H 0.7669 0.3891 -0.1013 0.039 Uiso 1 1 calc R
C17 C 0.76423(13) 0.25039(11) -0.03461(14) 0.0286(4) Uani 1 1 d .
C18 C 0.85765(13) 0.26436(12) -0.01664(16) 0.0362(5) Uani 1 1 d .
H18 H 0.8800 0.3041 -0.0496 0.043 Uiso 1 1 calc R
C19 C 0.91846(14) 0.22024(13) 0.04942(17) 0.0424(5) Uani 1 1 d .
H19 H 0.9822 0.2308 0.0622 0.051 Uiso 1 1 calc R
C20 C 0.88725(14) 0.16140(14) 0.09648(17) 0.0439(5) Uani 1 1 d .
H20 H 0.9292 0.1306 0.1405 0.053 Uiso 1 1 calc R
C21 C 0.79344(14) 0.14737(12) 0.07898(15) 0.0361(5) Uani 1 1 d .
H21 H 0.7717 0.1069 0.1114 0.043 Uiso 1 1 calc R
C22 C 0.73170(12) 0.19188(11) 0.01480(13) 0.0266(4) Uani 1 1 d .
C23 C 0.60127(12) 0.11624(10) -0.04608(12) 0.0232(3) Uani 1 1 d .
H23 H 0.6379 0.0825 -0.0724 0.028 Uiso 1 1 calc R
C24 C 0.50749(12) 0.10036(10) -0.05468(11) 0.0215(3) Uani 1 1 d .
C25 C 0.44431(12) 0.04152(10) -0.09105(12) 0.0251(4) Uani 1 1 d .
H25 H 0.4539 -0.0024 -0.1264 0.030 Uiso 1 1 calc R
C26 C 0.36442(12) 0.06032(10) -0.06507(12) 0.0242(4) Uani 1 1 d .
H26 H 0.3087 0.0317 -0.0802 0.029 Uiso 1 1 calc R
C27 C 0.38149(11) 0.12918(9) -0.01257(11) 0.0196(3) Uani 1 1 d .
C28 C 0.31827(11) 0.17301(10) 0.03467(11) 0.0196(3) Uani 1 1 d .
C29 C 0.25398(11) 0.11642(10) 0.06666(12) 0.0223(3) Uani 1 1 d .
C30 C 0.27699(13) 0.05670(11) 0.13065(13) 0.0274(4) Uani 1 1 d .
H30 H 0.3393 0.0470 0.1609 0.033 Uiso 1 1 calc R
C31 C 0.20772(14) 0.01091(12) 0.15024(14) 0.0354(4) Uani 1 1 d .
H31 H 0.2227 -0.0301 0.1944 0.043 Uiso 1 1 calc R
C32 C 0.11684(15) 0.02522(13) 0.10520(16) 0.0415(5) Uani 1 1 d .
H32 H 0.0701 -0.0063 0.1189 0.050 Uiso 1 1 calc R
C33 C 0.09352(13) 0.08456(13) 0.04084(15) 0.0377(5) Uani 1 1 d .
H33 H 0.0313 0.0937 0.0100 0.045 Uiso 1 1 calc R
C34 C 0.16266(12) 0.13099(11) 0.02174(13) 0.0267(4) Uani 1 1 d .
C35 C 0.15936(12) 0.19760(11) -0.04152(12) 0.0277(4) Uani 1 1 d .
C36 C 0.08535(14) 0.23462(14) -0.10139(15) 0.0389(5) Uani 1 1 d .
H36 H 0.0244 0.2181 -0.1054 0.047 Uiso 1 1 calc R
C37 C 0.10308(16) 0.29614(14) -0.15497(15) 0.0438(5) Uani 1 1 d .
H37 H 0.0535 0.3220 -0.1961 0.053 Uiso 1 1 calc R
C38 C 0.19204(16) 0.32057(12) -0.14960(14) 0.0384(5) Uani 1 1 d .
H38 H 0.2025 0.3627 -0.1871 0.046 Uiso 1 1 calc R
C39 C 0.26612(14) 0.28390(11) -0.08978(13) 0.0295(4) Uani 1 1 d .
H39 H 0.3270 0.3004 -0.0861 0.035 Uiso 1 1 calc R
C40 C 0.24872(12) 0.22264(10) -0.03579(11) 0.0225(3) Uani 1 1 d .
N1 N 0.45176(10) 0.25580(8) 0.11414(10) 0.0208(3) Uani 1 1 d .
N2 N 0.61076(10) 0.31646(8) 0.13849(10) 0.0238(3) Uani 1 1 d .
N3 N 0.63549(10) 0.17917(8) -0.00051(10) 0.0235(3) Uani 1 1 d .
N4 N 0.46725(9) 0.15343(8) -0.00782(9) 0.0196(3) Uani 1 1 d .
N5 N 0.59341(10) 0.43290(9) -0.14569(11) 0.0277(3) Uani 1 1 d .
O1 O 0.61665(8) 0.45423(8) 0.04815(9) 0.0289(3) Uani 1 1 d .
O2 O 0.69861(9) 0.28917(8) -0.09918(10) 0.0328(3) Uani 1 1 d .
O3 O 0.50444(9) 0.31385(7) -0.06547(9) 0.0271(3) Uani 1 1 d D
Co1 Co 0.542648(15) 0.235686(13) 0.051033(16) 0.02039(7) Uani 1 1 d .
H47 H 0.4964(14) 0.2849(10) -0.1112(10) 0.024 Uiso 1 1 d D
H48 H 0.5460(10) 0.3431(10) -0.0700(14) 0.024 Uiso 1 1 d D
C41 C 0.14379(18) 0.12702(17) 0.6348(2) 0.0577(7) Uani 1 1 d .
H41 H 0.1585 0.1772 0.6153 0.069 Uiso 1 1 calc R
C42 C 0.11180(16) 0.07020(17) 0.57108(17) 0.0513(6) Uani 1 1 d .
H42 H 0.1038 0.0810 0.5072 0.062 Uiso 1 1 calc R
C43 C 0.09125(16) -0.00205(16) 0.59863(18) 0.0520(6) Uani 1 1 d .
H43 H 0.0699 -0.0417 0.5539 0.062 Uiso 1 1 calc R
C44 C 0.10133(16) -0.01782(15) 0.6911(2) 0.0529(6) Uani 1 1 d .
H44 H 0.0869 -0.0682 0.7102 0.063 Uiso 1 1 calc R
C45 C 0.13256(17) 0.04020(17) 0.75593(17) 0.0531(6) Uani 1 1 d .
H45 H 0.1384 0.0303 0.8197 0.064 Uiso 1 1 calc R
C46 C 0.1549(2) 0.11203(17) 0.72747(19) 0.0585(7) Uani 1 1 d .
H46 H 0.1782 0.1516 0.7718 0.070 Uiso 1 1 calc R

loop_
_atom_site_aniso_label
_atom_site_aniso_U_11
_atom_site_aniso_U_22
_atom_site_aniso_U_33
_atom_site_aniso_U_23
_atom_site_aniso_U_13
_atom_site_aniso_U_12
C1 0.0187(8) 0.0193(8) 0.0203(8) 0.0005(6) 0.0036(6) 0.0004(6)
C2 0.0217(8) 0.0305(9) 0.0223(8) -0.0018(7) 0.0072(7) -0.0009(7)
C3 0.0293(9) 0.0272(9) 0.0213(8) -0.0041(7) 0.0072(7) -0.0014(7)
C4 0.0243(8) 0.0194(8) 0.0197(8) -0.0025(6) 0.0035(6) -0.0012(6)
C5 0.0260(9) 0.0212(8) 0.0215(8) -0.0030(6) 0.0023(7) -0.0030(7)
C6 0.0216(8) 0.0274(9) 0.0265(9) -0.0047(7) 0.0046(7) -0.0052(7)
C7 0.0304(10) 0.0341(10) 0.0382(11) 0.0043(9) 0.0000(8) -0.0029(8)
C8 0.0228(9) 0.0494(13) 0.0415(12) 0.0004(10) -0.0015(8) 0.0000(9)
C9 0.0227(9) 0.0497(12) 0.0370(11) -0.0071(9) 0.0073(8) -0.0109(8)
C10 0.0292(10) 0.0332(10) 0.0329(10) -0.0030(8) 0.0105(8) -0.0094(8)
C11 0.0222(8) 0.0280(9) 0.0252(9) -0.0054(7) 0.0080(7) -0.0028(7)
C12 0.0323(10) 0.0241(9) 0.0405(11) 0.0024(8) 0.0109(8) 0.0016(7)
C13 0.0306(10) 0.0254(9) 0.0372(10) 0.0062(8) 0.0099(8) -0.0002(7)
C14 0.0316(10) 0.0452(12) 0.0321(10) 0.0116(9) 0.0046(8) 0.0065(9)
C15 0.0412(11) 0.0349(10) 0.0278(10) 0.0061(8) 0.0126(8) 0.0029(8)
C16 0.0342(10) 0.0291(10) 0.0391(11) 0.0053(8) 0.0192(9) 0.0019(8)
C17 0.0253(9) 0.0263(9) 0.0366(10) 0.0012(7) 0.0123(8) 0.0031(7)
C18 0.0265(10) 0.0340(10) 0.0514(13) 0.0052(9) 0.0162(9) 0.0001(8)
C19 0.0193(9) 0.0477(13) 0.0597(14) 0.0036(11) 0.0091(9) 0.0023(8)
C20 0.0257(10) 0.0505(13) 0.0534(14) 0.0128(11) 0.0060(9) 0.0098(9)
C21 0.0287(10) 0.0365(11) 0.0441(12) 0.0098(9) 0.0113(9) 0.0047(8)
C22 0.0210(8) 0.0273(9) 0.0334(10) -0.0004(7) 0.0103(7) 0.0024(7)
C23 0.0274(9) 0.0225(8) 0.0219(8) 0.0023(7) 0.0101(7) 0.0055(7)
C24 0.0261(9) 0.0195(8) 0.0194(8) 0.0009(6) 0.0067(7) 0.0030(6)
C25 0.0325(9) 0.0214(8) 0.0205(8) -0.0034(7) 0.0051(7) 0.0006(7)
C26 0.0255(9) 0.0217(8) 0.0234(8) -0.0023(7) 0.0020(7) -0.0034(7)
C27 0.0198(8) 0.0200(8) 0.0178(8) 0.0013(6) 0.0025(6) 0.0004(6)
C28 0.0174(8) 0.0212(8) 0.0196(8) -0.0011(6) 0.0036(6) -0.0012(6)
C29 0.0204(8) 0.0243(8) 0.0227(8) -0.0050(7) 0.0065(7) -0.0038(6)
C30 0.0255(9) 0.0283(9) 0.0277(9) -0.0004(7) 0.0056(7) -0.0031(7)
C31 0.0410(11) 0.0317(10) 0.0358(11) 0.0024(8) 0.0137(9) -0.0074(8)
C32 0.0359(11) 0.0426(12) 0.0507(13) -0.0028(10) 0.0196(10) -0.0162(9)
C33 0.0199(9) 0.0465(12) 0.0463(12) -0.0063(10) 0.0078(8) -0.0075(8)
C34 0.0204(8) 0.0315(9) 0.0276(9) -0.0056(7) 0.0049(7) -0.0012(7)
C35 0.0237(9) 0.0331(10) 0.0245(9) -0.0056(7) 0.0026(7) 0.0034(7)
C36 0.0243(10) 0.0526(13) 0.0351(11) -0.0018(9) -0.0013(8) 0.0097(9)
C37 0.0427(12) 0.0486(13) 0.0334(11) 0.0018(10) -0.0029(9) 0.0218(10)
C38 0.0544(13) 0.0292(10) 0.0301(10) 0.0034(8) 0.0080(9) 0.0124(9)
C39 0.0370(10) 0.0250(9) 0.0262(9) -0.0013(7) 0.0073(8) 0.0028(8)
C40 0.0243(8) 0.0229(8) 0.0194(8) -0.0050(6) 0.0035(7) 0.0023(7)
N1 0.0206(7) 0.0211(7) 0.0211(7) -0.0037(5) 0.0059(6) -0.0029(5)
N2 0.0226(7) 0.0242(7) 0.0235(7) -0.0007(6) 0.0035(6) -0.0050(6)
N3 0.0205(7) 0.0230(7) 0.0283(8) 0.0025(6) 0.0087(6) 0.0014(6)
N4 0.0207(7) 0.0191(7) 0.0192(7) -0.0012(5) 0.0055(5) 0.0002(5)
N5 0.0254(8) 0.0292(8) 0.0278(8) 0.0037(6) 0.0054(6) 0.0016(6)
O1 0.0237(6) 0.0308(7) 0.0327(7) 0.0041(5) 0.0079(5) -0.0009(5)
O2 0.0251(7) 0.0318(7) 0.0426(8) 0.0117(6) 0.0106(6) 0.0007(5)
O3 0.0345(7) 0.0230(6) 0.0250(6) 0.0007(5) 0.0095(6) -0.0044(5)
Co1 0.01875(12) 0.02052(12) 0.02231(12) -0.00229(9) 0.00589(9) -0.00236(8)
C41 0.0504(15) 0.0562(16) 0.0641(17) 0.0041(13) 0.0095(13) -0.0077(12)
C42 0.0375(12) 0.0754(18) 0.0405(12) -0.0020(12) 0.0088(10) 0.0117(12)
C43 0.0374(12) 0.0564(15) 0.0539(15) -0.0201(12) -0.0042(10) 0.0139(11)
C44 0.0346(12) 0.0431(13) 0.0766(18) 0.0100(12) 0.0058(12) 0.0066(10)
C45 0.0459(14) 0.0718(18) 0.0392(13) 0.0031(12) 0.0061(11) 0.0115(12)
C46 0.0620(17) 0.0570(16) 0.0501(15) -0.0172(12) 0.0022(12) -0.0044(13)

loop_
_atom_type_symbol
_atom_type_description
_atom_type_scat_dispersion_real
_atom_type_scat_dispersion_imag
_atom_type_scat_source
C C 0.0033 0.0016 'International Tables Vol C Tables 4.2.6.8 and 6.1.1.4'
H H 0.0000 0.0000 'International Tables Vol C Tables 4.2.6.8 and 6.1.1.4'
N N 0.0061 0.0033 'International Tables Vol C Tables 4.2.6.8 and 6.1.1.4'
O O 0.0106 0.0060 'International Tables Vol C Tables 4.2.6.8 and 6.1.1.4'
Co Co 0.3494 0.9721 'International Tables Vol C Tables 4.2.6.8 and 6.1.1.4'

loop_
_geom_angle_atom_site_label_1
_geom_angle_atom_site_label_2
_geom_angle_atom_site_label_3
_geom_angle
N1 C1 C2 109.22(15)
N1 C1 C28 121.86(14)
C2 C1 C28 128.80(15)
C3 C2 C1 107.22(15)
C3 C2 H2 126.4
C1 C2 H2 126.4
C4 C3 C2 106.14(15)
C4 C3 H3 126.9
C2 C3 H3 126.9
N1 C4 C3 109.21(15)
N1 C4 C5 112.41(15)
C3 C4 C5 138.34(16)
N2 C5 C4 117.66(15)
N2 C5 H5 121.2
C4 C5 H5 121.2
C7 C6 C11 119.06(17)
C7 C6 N2 120.48(17)
C11 C6 N2 120.46(16)
C6 C7 C8 121.16(19)
C6 C7 H7 119.4
C8 C7 H7 119.4
C9 C8 C7 119.44(19)
C9 C8 H8 120.3
C7 C8 H8 120.3
C8 C9 C10 120.60(18)
C8 C9 H9 119.7
C10 C9 H9 119.7
C9 C10 C11 120.33(18)
C9 C10 H10 119.8
C11 C10 H10 119.8
O1 C11 C10 124.76(17)
O1 C11 C6 115.78(15)
C10 C11 C6 119.42(17)
O1 C12 C13 112.66(15)
O1 C12 H12A 109.1
C13 C12 H12A 109.1
O1 C12 H12B 109.1
C13 C12 H12B 109.1
H12A C12 H12B 107.8
N5 C13 C12 112.21(15)
N5 C13 H13A 109.2
C12 C13 H13A 109.2
N5 C13 H13B 109.2
C12 C13 H13B 109.2
H13A C13 H13B 107.9
N5 C14 H14A 109.5
N5 C14 H14B 109.5
H14A C14 H14B 109.5
N5 C14 H14C 109.5
H14A C14 H14C 109.5
H14B C14 H14C 109.5
N5 C15 C16 111.98(16)
N5 C15 H15A 109.2
C16 C15 H15A 109.2
N5 C15 H15B 109.2
C16 C15 H15B 109.2
H15A C15 H15B 107.9
O2 C16 C15 107.86(16)
O2 C16 H16A 110.1
C15 C16 H16A 110.1
O2 C16 H16B 110.1
C15 C16 H16B 110.1
H16A C16 H16B 108.4
O2 C17 C18 124.99(17)
O2 C17 C22 115.45(16)
C18 C17 C22 119.56(18)
C17 C18 C19 120.12(19)
C17 C18 H18 119.9
C19 C18 H18 119.9
C20 C19 C18 120.65(19)
C20 C19 H19 119.7
C18 C19 H19 119.7
C19 C20 C21 119.4(2)
C19 C20 H20 120.3
C21 C20 H20 120.3
C22 C21 C20 120.68(19)
C22 C21 H21 119.7
C20 C21 H21 119.7
C21 C22 C17 119.51(17)
C21 C22 N3 120.49(17)
C17 C22 N3 120.00(16)
N3 C23 C24 117.40(15)
N3 C23 H23 121.3
C24 C23 H23 121.3
N4 C24 C25 109.07(15)
N4 C24 C23 112.72(15)
C25 C24 C23 137.91(16)
C26 C25 C24 106.20(15)
C26 C25 H25 126.9
C24 C25 H25 126.9
C25 C26 C27 107.41(15)
C25 C26 H26 126.3
C27 C26 H26 126.3
N4 C27 C26 109.13(15)
N4 C27 C28 122.15(14)
C26 C27 C28 128.71(15)
C27 C28 C1 112.33(13)
C27 C28 C29 110.79(13)
C1 C28 C29 111.22(13)
C27 C28 C40 110.69(13)
C1 C28 C40 110.56(13)
C29 C28 C40 100.67(13)
C30 C29 C34 120.72(16)
C30 C29 C28 127.92(15)
C34 C29 C28 111.36(15)
C29 C30 C31 119.24(17)
C29 C30 H30 120.4
C31 C30 H30 120.4
C32 C31 C30 120.02(19)
C32 C31 H31 120.0
C30 C31 H31 120.0
C33 C32 C31 120.98(18)
C33 C32 H32 119.5
C31 C32 H32 119.5
C32 C33 C34 119.13(18)
C32 C33 H33 120.4
C34 C33 H33 120.4
C29 C34 C33 119.91(18)
C29 C34 C35 108.48(15)
C33 C34 C35 131.61(17)
C36 C35 C40 120.37(19)
C36 C35 C34 130.91(18)
C40 C35 C34 108.72(15)
C37 C36 C35 118.3(2)
C37 C36 H36 120.8
C35 C36 H36 120.8
C36 C37 C38 121.20(19)
C36 C37 H37 119.4
C38 C37 H37 119.4
C37 C38 C39 120.7(2)
C37 C38 H38 119.7
C39 C38 H38 119.7
C40 C39 C38 118.33(19)
C40 C39 H39 120.8
C38 C39 H39 120.8
C39 C40 C35 121.10(17)
C39 C40 C28 128.12(16)
C35 C40 C28 110.78(15)
C1 N1 C4 108.21(14)
C1 N1 Co1 134.87(12)
C4 N1 Co1 115.16(11)
C5 N2 C6 117.79(15)
C5 N2 Co1 111.35(11)
C6 N2 Co1 130.85(12)
C23 N3 C22 117.45(15)
C23 N3 Co1 111.90(11)
C22 N3 Co1 130.12(12)
C27 N4 C24 108.17(14)
C27 N4 Co1 135.76(12)
C24 N4 Co1 115.96(11)
C13 N5 C14 111.31(15)
C13 N5 C15 111.49(15)
C14 N5 C15 111.41(15)
C11 O1 C12 119.07(14)
C17 O2 C16 116.63(15)
Co1 O3 H47 104.5(14)
Co1 O3 H48 113.0(14)
H47 O3 H48 105(2)
N1 Co1 N4 86.53(6)
N1 Co1 N2 82.30(6)
N4 Co1 N2 166.58(6)
N1 Co1 N3 161.29(6)
N4 Co1 N3 81.93(6)
N2 Co1 N3 106.82(6)
N1 Co1 O3 102.17(6)
N4 Co1 O3 94.46(5)
N2 Co1 O3 95.13(5)
N3 Co1 O3 93.40(5)
C42 C41 C46 120.2(3)
C42 C41 H41 119.9
C46 C41 H41 119.9
C41 C42 C43 120.2(2)
C41 C42 H42 119.9
C43 C42 H42 119.9
C42 C43 C44 120.3(2)
C42 C43 H43 119.9
C44 C43 H43 119.9
C43 C44 C45 119.6(2)
C43 C44 H44 120.2
C45 C44 H44 120.2
C46 C45 C44 119.5(2)
C46 C45 H45 120.3
C44 C45 H45 120.3
C45 C46 C41 120.1(2)
C45 C46 H46 119.9
C41 C46 H46 119.9

loop_
_geom_bond_atom_site_label_1
_geom_bond_atom_site_label_2
_geom_bond_distance
C1 N1 1.342(2)
C1 C2 1.403(2)
C1 C28 1.521(2)
C2 C3 1.398(2)
C2 H2 0.9500
C3 C4 1.397(2)
C3 H3 0.9500
C4 N1 1.375(2)
C4 C5 1.421(2)
C5 N2 1.306(2)
C5 H5 0.9500
C6 C7 1.385(3)
C6 C11 1.404(3)
C6 N2 1.435(2)
C7 C8 1.392(3)
C7 H7 0.9500
C8 C9 1.370(3)
C8 H8 0.9500
C9 C10 1.387(3)
C9 H9 0.9500
C10 C11 1.391(2)
C10 H10 0.9500
C11 O1 1.369(2)
C12 O1 1.443(2)
C12 C13 1.515(3)
C12 H12A 0.9900
C12 H12B 0.9900
C13 N5 1.465(2)
C13 H13A 0.9900
C13 H13B 0.9900
C14 N5 1.465(2)
C14 H14A 0.9800
C14 H14B 0.9800
C14 H14C 0.9800
C15 N5 1.469(2)
C15 C16 1.512(3)
C15 H15A 0.9900
C15 H15B 0.9900
C16 O2 1.429(2)
C16 H16A 0.9900
C16 H16B 0.9900
C17 O2 1.368(2)
C17 C18 1.388(3)
C17 C22 1.403(3)
C18 C19 1.390(3)
C18 H18 0.9500
C19 C20 1.377(3)
C19 H19 0.9500
C20 C21 1.395(3)
C20 H20 0.9500
C21 C22 1.385(3)
C21 H21 0.9500
C22 N3 1.429(2)
C23 N3 1.308(2)
C23 C24 1.415(2)
C23 H23 0.9500
C24 N4 1.377(2)
C24 C25 1.399(2)
C25 C26 1.394(3)
C25 H25 0.9500
C26 C27 1.402(2)
C26 H26 0.9500
C27 N4 1.344(2)
C27 C28 1.520(2)
C28 C29 1.529(2)
C28 C40 1.541(2)
C29 C30 1.383(3)
C29 C34 1.396(2)
C30 C31 1.395(3)
C30 H30 0.9500
C31 C32 1.390(3)
C31 H31 0.9500
C32 C33 1.382(3)
C32 H32 0.9500
C33 C34 1.397(3)
C33 H33 0.9500
C34 C35 1.473(3)
C35 C36 1.395(3)
C35 C40 1.397(3)
C36 C37 1.388(3)
C36 H36 0.9500
C37 C38 1.389(3)
C37 H37 0.9500
C38 C39 1.393(3)
C38 H38 0.9500
C39 C40 1.387(3)
C39 H39 0.9500
N1 Co1 1.8814(14)
N2 Co1 1.9995(14)
N3 Co1 2.0082(14)
N4 Co1 1.8826(14)
O3 Co1 2.1556(13)
O3 H47 0.829(9)
O3 H48 0.818(9)
C41 C42 1.361(4)
C41 C46 1.377(4)
C41 H41 0.9500
C42 C43 1.362(4)
C42 H42 0.9500
C43 C44 1.379(4)
C43 H43 0.9500
C44 C45 1.384(4)
C44 H44 0.9500
C45 C46 1.369(4)
C45 H45 0.9500
C46 H46 0.9500

loop_
_geom_torsion_atom_site_label_1
_geom_torsion_atom_site_label_2
_geom_torsion_atom_site_label_3
_geom_torsion_atom_site_label_4
_geom_torsion
N1 C1 C2 C3 -0.2(2)
C28 C1 C2 C3 -176.22(16)
C1 C2 C3 C4 -0.1(2)
C2 C3 C4 N1 0.3(2)
C2 C3 C4 C5 -176.9(2)
N1 C4 C5 N2 -3.8(2)
C3 C4 C5 N2 173.4(2)
C11 C6 C7 C8 0.2(3)
N2 C6 C7 C8 179.54(19)
C6 C7 C8 C9 -0.4(3)
C7 C8 C9 C10 0.6(3)
C8 C9 C10 C11 -0.6(3)
C9 C10 C11 O1 178.08(17)
C9 C10 C11 C6 0.4(3)
C7 C6 C11 O1 -178.10(17)
N2 C6 C11 O1 2.6(2)
C7 C6 C11 C10 -0.2(3)
N2 C6 C11 C10 -179.54(16)
O1 C12 C13 N5 49.1(2)
N5 C15 C16 O2 66.6(2)
O2 C17 C18 C19 -178.7(2)
C22 C17 C18 C19 0.4(3)
C17 C18 C19 C20 1.2(4)
C18 C19 C20 C21 -1.5(4)
C19 C20 C21 C22 0.1(4)
C20 C21 C22 C17 1.5(3)
C20 C21 C22 N3 -177.74(19)
O2 C17 C22 C21 177.39(17)
C18 C17 C22 C21 -1.8(3)
O2 C17 C22 N3 -3.3(3)
C18 C17 C22 N3 177.48(18)
N3 C23 C24 N4 -3.3(2)
N3 C23 C24 C25 -176.15(19)
N4 C24 C25 C26 0.05(19)
C23 C24 C25 C26 173.0(2)
C24 C25 C26 C27 -0.90(19)
C25 C26 C27 N4 1.45(19)
C25 C26 C27 C28 -177.96(16)
N4 C27 C28 C1 -22.5(2)
C26 C27 C28 C1 156.87(16)
N4 C27 C28 C29 -147.55(15)
C26 C27 C28 C29 31.8(2)
N4 C27 C28 C40 101.65(17)
C26 C27 C28 C40 -79.0(2)
N1 C1 C28 C27 30.3(2)
C2 C1 C28 C27 -154.14(17)
N1 C1 C28 C29 155.13(15)
C2 C1 C28 C29 -29.3(2)
N1 C1 C28 C40 -93.91(18)
C2 C1 C28 C40 81.7(2)
C27 C28 C29 C30 62.6(2)
C1 C28 C29 C30 -63.1(2)
C40 C28 C29 C30 179.79(17)
C27 C28 C29 C34 -116.96(16)
C1 C28 C29 C34 117.34(16)
C40 C28 C29 C34 0.18(18)
C34 C29 C30 C31 -0.1(3)
C28 C29 C30 C31 -179.70(17)
C29 C30 C31 C32 0.4(3)
C30 C31 C32 C33 -0.1(3)
C31 C32 C33 C34 -0.5(3)
C30 C29 C34 C33 -0.5(3)
C28 C29 C34 C33 179.15(16)
C30 C29 C34 C35 179.78(16)
C28 C29 C34 C35 -0.6(2)
C32 C33 C34 C29 0.8(3)
C32 C33 C34 C35 -179.5(2)
C29 C34 C35 C36 -180.0(2)
C33 C34 C35 C36 0.3(4)
C29 C34 C35 C40 0.8(2)
C33 C34 C35 C40 -178.9(2)
C40 C35 C36 C37 0.4(3)
C34 C35 C36 C37 -178.78(19)
C35 C36 C37 C38 0.1(3)
C36 C37 C38 C39 -0.2(3)
C37 C38 C39 C40 -0.1(3)
C38 C39 C40 C35 0.6(3)
C38 C39 C40 C28 179.73(17)
C36 C35 C40 C39 -0.7(3)
C34 C35 C40 C39 178.62(16)
C36 C35 C40 C28 179.98(16)
C34 C35 C40 C28 -0.7(2)
C27 C28 C40 C39 -61.7(2)
C1 C28 C40 C39 63.4(2)
C29 C28 C40 C39 -178.92(17)
C27 C28 C40 C35 117.53(16)
C1 C28 C40 C35 -117.33(16)
C29 C28 C40 C35 0.32(17)
C2 C1 N1 C4 0.42(19)
C28 C1 N1 C4 176.77(14)
C2 C1 N1 Co1 163.99(13)
C28 C1 N1 Co1 -19.7(3)
C3 C4 N1 C1 -0.48(19)
C5 C4 N1 C1 177.52(14)
C3 C4 N1 Co1 -167.68(12)
C5 C4 N1 Co1 10.32(18)
C4 C5 N2 C6 176.15(15)
C4 C5 N2 Co1 -4.0(2)
C7 C6 N2 C5 90.5(2)
C11 C6 N2 C5 -90.2(2)
C7 C6 N2 Co1 -89.3(2)
C11 C6 N2 Co1 90.0(2)
C24 C23 N3 C22 174.97(15)
C24 C23 N3 Co1 2.40(19)
C21 C22 N3 C23 -73.6(2)
C17 C22 N3 C23 107.1(2)
C21 C22 N3 Co1 97.4(2)
C17 C22 N3 Co1 -81.9(2)
C26 C27 N4 C24 -1.42(18)
C28 C27 N4 C24 178.05(14)
C26 C27 N4 Co1 -177.18(13)
C28 C27 N4 Co1 2.3(3)
C25 C24 N4 C27 0.85(18)
C23 C24 N4 C27 -174.06(14)
C25 C24 N4 Co1 177.56(11)
C23 C24 N4 Co1 2.65(18)
C12 C13 N5 C14 80.03(19)
C12 C13 N5 C15 -154.90(16)
C16 C15 N5 C13 71.2(2)
C16 C15 N5 C14 -163.75(16)
C10 C11 O1 C12 8.8(3)
C6 C11 O1 C12 -173.42(15)
C13 C12 O1 C11 72.6(2)
C18 C17 O2 C16 -4.7(3)
C22 C17 O2 C16 176.15(16)
C15 C16 O2 C17 -172.04(16)
C1 N1 Co1 N4 -0.02(17)
C4 N1 Co1 N4 162.70(12)
C1 N1 Co1 N2 -172.58(17)
C4 N1 Co1 N2 -9.86(12)
C1 N1 Co1 N3 -51.9(3)
C4 N1 Co1 N3 110.9(2)
C1 N1 Co1 O3 93.80(17)
C4 N1 Co1 O3 -103.48(12)
C27 N4 Co1 N1 9.15(16)
C24 N4 Co1 N1 -166.37(12)
C27 N4 Co1 N2 42.7(4)
C24 N4 Co1 N2 -132.8(2)
C27 N4 Co1 N3 174.39(17)
C24 N4 Co1 N3 -1.13(12)
C27 N4 Co1 O3 -92.80(16)
C24 N4 Co1 O3 91.68(12)
C5 N2 Co1 N1 7.52(12)
C6 N2 Co1 N1 -172.62(16)
C5 N2 Co1 N4 -26.3(3)
C6 N2 Co1 N4 153.5(2)
C5 N2 Co1 N3 -155.73(12)
C6 N2 Co1 N3 24.13(17)
C5 N2 Co1 O3 109.14(12)
C6 N2 Co1 O3 -71.00(16)
C23 N3 Co1 N1 51.7(2)
C22 N3 Co1 N1 -119.6(2)
C23 N3 Co1 N4 -0.70(12)
C22 N3 Co1 N4 -172.07(16)
C23 N3 Co1 N2 168.86(11)
C22 N3 Co1 N2 -2.51(16)
C23 N3 Co1 O3 -94.73(12)
C22 N3 Co1 O3 93.90(15)
C46 C41 C42 C43 -0.5(4)
C41 C42 C43 C44 1.0(4)
C42 C43 C44 C45 -0.1(4)
C43 C44 C45 C46 -1.4(4)
C44 C45 C46 C41 2.0(4)
C42 C41 C46 C45 -1.0(4)
